data_7701529
loop_
_publ_author_name
'Gusev, Alexey'
'Nemec, Ivan'
'Herchel, Radovan'
'Riush, Irina'
'Titi\<s, J\'an'
'Bo\<ca, Roman'
'Lyssenko, Konstantin'
'Kiskin, Mikhail'
'Eremenko, Igor'
'Linert, Wolfgang'

_publ_section_title
;
 Structural and magnetic characterization of Ni(ii), Co(ii), and Fe(ii)
 binuclear complexes on a bis(pyridyl-triazolyl)alkane basis.
;
_journal_issue 28
_journal_name_full 'Dalton transactions (Cambridge, England : 2003)'
_journal_page_first 10526
_journal_page_last 10536
_journal_paper_doi 10.1039/c9dt01391a
_journal_volume 48
_journal_year 2019
_chemical_formula_sum 'C44 H56 B2 F8 Fe2 N16 O10'
_chemical_formula_weight 1254.36
_space_group_crystal_system monoclinic
_space_group_IT_number 14
_space_group_name_Hall '-P 2ybc'
_space_group_name_H-M_alt 'P 1 21/c 1'
_atom_sites_solution_hydrogens mixed
_audit_creation_method SHELXL-2014/7
_audit_update_record
;
2019-05-09 deposited with the CCDC.	2019-06-06 downloaded from the CCDC.
;
_cell_angle_alpha 90
_cell_angle_beta 125.778(18)
_cell_angle_gamma 90
_cell_formula_units_Z 2
_cell_length_a 14.527(5)
_cell_length_b 12.915(5)
_cell_length_c 18.114(4)
_cell_measurement_reflns_used 9688
_cell_measurement_temperature 150(2)
_cell_measurement_theta_max 26.972
_cell_measurement_theta_min 3.002
_cell_volume 2757.1(17)
_computing_cell_refinement 'CrysAlis RED, Oxford Diffraction Ltd.'
_computing_data_collection 'CrysAlis CCD, Oxford Diffraction Ltd.'
_computing_data_reduction 'CrysAlis RED, Oxford Diffraction Ltd.'
_computing_molecular_graphics 'MERCURY (Macrae et al., 2006)'
_computing_publication_material ' enCIFer (Allen et al., 2004)'
_computing_structure_refinement 'SHELXL97 (Sheldrick, 2014)'
_computing_structure_solution 'SHELXS97 (Sheldrick, 2014)'
_diffrn_ambient_temperature 150(2)
_diffrn_measured_fraction_theta_full 0.998
_diffrn_measured_fraction_theta_max 0.998
_diffrn_measurement_device_type 'Xcalibur, Sapphire2, large Be window'
_diffrn_radiation_type MoK\a
_diffrn_radiation_wavelength 0.71073
_diffrn_reflns_av_R_equivalents 0.0312
_diffrn_reflns_av_unetI/netI 0.0267
_diffrn_reflns_Laue_measured_fraction_full 0.998
_diffrn_reflns_Laue_measured_fraction_max 0.998
_diffrn_reflns_limit_h_max 17
_diffrn_reflns_limit_h_min -14
_diffrn_reflns_limit_k_max 15
_diffrn_reflns_limit_k_min -15
_diffrn_reflns_limit_l_max 18
_diffrn_reflns_limit_l_min -21
_diffrn_reflns_number 24841
_diffrn_reflns_point_group_measured_fraction_full 0.998
_diffrn_reflns_point_group_measured_fraction_max 0.998
_diffrn_reflns_theta_full 24.999
_diffrn_reflns_theta_max 24.999
_diffrn_reflns_theta_min 3.155
_exptl_absorpt_coefficient_mu 0.623
_exptl_absorpt_correction_T_max 1.00000
_exptl_absorpt_correction_T_min 0.90226
_exptl_absorpt_correction_type multi-scan
_exptl_absorpt_process_details
;
CrysAlis RED, Oxford Diffraction Ltd.,
Version 1.171.33.52 (release 06-11-2009 CrysAlis171 .NET)
(compiled Nov  6 2009,16:24:50)
Empirical absorption correction using spherical harmonics,
 implemented in SCALE3 ABSPACK scaling algorithm.
;
_exptl_crystal_colour brown
_exptl_crystal_density_diffrn 1.511
_exptl_crystal_description prism
_exptl_crystal_F_000 1292
_exptl_crystal_size_max 0.280
_exptl_crystal_size_mid 0.220
_exptl_crystal_size_min 0.220
_refine_diff_density_max 0.674
_refine_diff_density_min -0.596
_refine_diff_density_rms 0.060
_refine_ls_extinction_method none
_refine_ls_goodness_of_fit_ref 1.066
_refine_ls_hydrogen_treatment mixed
_refine_ls_matrix_type full
_refine_ls_number_parameters 397
_refine_ls_number_reflns 4846
_refine_ls_number_restraints 7
_refine_ls_restrained_S_all 1.068
_refine_ls_R_factor_all 0.0485
_refine_ls_R_factor_gt 0.0342
_refine_ls_shift/su_max 0.001
_refine_ls_shift/su_mean 0.000
_refine_ls_structure_factor_coef Fsqd
_refine_ls_weighting_details 'w=1/[\s^2^(Fo^2^)+(0.0534P)^2^+0.5573P] where P=(Fo^2^+2Fc^2^)/3'
_refine_ls_weighting_scheme calc
_refine_ls_wR_factor_gt 0.0856
_refine_ls_wR_factor_ref 0.0898
_reflns_Friedel_coverage 0.000
_reflns_number_gt 3826
_reflns_number_total 4846
_reflns_threshold_expression 'I > 2\s(I)'
_cod_data_source_file c9dt01391a2.cif
_cod_data_source_block 5c
_cod_original_cell_volume 2757.1(16)
_cod_original_sg_symbol_H-M 'P 21/c'
_cod_database_code 7701529
_shelx_shelxl_version_number 2014/7
_shelx_space_group_comment
;
The symmetry employed for this shelxl refinement is uniquely defined
by the following loop, which should always be used as a source of
symmetry information in preference to the above space-group names.
They are only intended as comments.
;
_shelx_estimated_absorpt_t_min 0.845
_shelx_estimated_absorpt_t_max 0.875

loop_
_space_group_symop_operation_xyz
'x, y, z'
'-x, y+1/2, -z+1/2'
'-x, -y, -z'
'x, -y-1/2, z-1/2'

loop_
_atom_site_label
_atom_site_type_symbol
_atom_site_fract_x
_atom_site_fract_y
_atom_site_fract_z
_atom_site_U_iso_or_equiv
_atom_site_adp_type
_atom_site_occupancy
_atom_site_site_symmetry_order
_atom_site_calc_flag
_atom_site_refinement_flags_posn
_atom_site_refinement_flags_adp
_atom_site_refinement_flags_occupancy
_atom_site_disorder_assembly
_atom_site_disorder_group
Fe1 Fe 0.59243(2) 0.67988(2) 0.48360(2) 0.01874(11) Uani 1 1 d . . . . .
O1 O 0.45519(11) 0.57208(10) 0.40339(9) 0.0214(3) Uani 1 1 d . . . . .
O2 O 0.61934(11) 0.57075(11) 0.58191(9) 0.0224(3) Uani 1 1 d . . . . .
N1 N 0.70215(14) 0.60270(13) 0.45559(11) 0.0215(4) Uani 1 1 d . . . . .
N2 N 0.80742(15) 0.52392(14) 0.42554(13) 0.0294(4) Uani 1 1 d . . . . .
H1N2 H 0.8572 0.4801 0.4305 0.035 Uiso 1 1 calc R U . . .
N3 N 0.74950(15) 0.59358(14) 0.35740(12) 0.0288(4) Uani 1 1 d . . . . .
N4 N 0.55422(13) 0.75989(13) 0.36308(11) 0.0196(4) Uani 1 1 d . . . . .
N5 N 0.50052(14) 0.78540(13) 0.51236(11) 0.0212(4) Uani 1 1 d . . . . .
N6 N 0.41103(15) 0.89011(14) 0.54326(12) 0.0278(4) Uani 1 1 d . . . . .
H1N6 H 0.3559 0.9175 0.5437 0.033 Uiso 1 1 calc R U . . .
N7 N 0.51790(15) 0.92914(14) 0.58944(12) 0.0274(4) Uani 1 1 d . . . . .
N8 N 0.72125(14) 0.79410(13) 0.57211(11) 0.0204(4) Uani 1 1 d . . . . .
C1 C 0.83555(19) 0.46986(17) 0.57072(15) 0.0294(5) Uani 1 1 d . . . . .
H1A H 0.7860 0.4725 0.5916 0.035 Uiso 1 1 calc R U . . .
H1B H 0.9079 0.5043 0.6176 0.035 Uiso 1 1 calc R U . . .
C2 C 0.78042(17) 0.52931(16) 0.48445(14) 0.0232(5) Uani 1 1 d . . . . .
C3 C 0.68702(17) 0.63989(16) 0.37858(14) 0.0216(5) Uani 1 1 d . . . . .
C4 C 0.61057(17) 0.72661(16) 0.32907(14) 0.0212(5) Uani 1 1 d . . . . .
C5 C 0.60023(18) 0.77424(18) 0.25647(15) 0.0282(5) Uani 1 1 d . . . . .
H5 H 0.6398 0.7484 0.2332 0.034 Uiso 1 1 calc R U . . .
C6 C 0.5314(2) 0.85999(19) 0.21837(15) 0.0334(6) Uani 1 1 d . . . . .
H6 H 0.5239 0.8950 0.1690 0.040 Uiso 1 1 calc R U . . .
C7 C 0.4736(2) 0.89452(18) 0.25231(15) 0.0323(5) Uani 1 1 d . . . . .
H7 H 0.4257 0.9535 0.2268 0.039 Uiso 1 1 calc R U . . .
C8 C 0.48627(18) 0.84212(16) 0.32392(15) 0.0257(5) Uani 1 1 d . . . . .
H8 H 0.4450 0.8654 0.3465 0.031 Uiso 1 1 calc R U . . .
C9 C 0.82851(17) 0.79770(17) 0.59766(14) 0.0247(5) Uani 1 1 d . . . . .
H9 H 0.8539 0.7443 0.5775 0.030 Uiso 1 1 calc R U . . .
C10 C 0.90301(19) 0.87466(17) 0.65136(15) 0.0294(5) Uani 1 1 d . . . . .
H10 H 0.9782 0.8747 0.6676 0.035 Uiso 1 1 calc R U . . .
C11 C 0.86718(19) 0.95214(18) 0.68146(15) 0.0312(5) Uani 1 1 d . . . . .
H11 H 0.9174 1.0063 0.7189 0.037 Uiso 1 1 calc R U . . .
C12 C 0.75744(19) 0.94988(17) 0.65643(15) 0.0287(5) Uani 1 1 d . . . . .
H12 H 0.7310 1.0019 0.6769 0.034 Uiso 1 1 calc R U . . .
C13 C 0.68714(17) 0.87080(16) 0.60130(13) 0.0213(5) Uani 1 1 d . . . . .
C14 C 0.56823(17) 0.86358(16) 0.56861(13) 0.0208(4) Uani 1 1 d . . . . .
C15 C 0.40049(18) 0.80523(16) 0.49739(14) 0.0239(5) Uani 1 1 d . . . . .
C16 C 0.29450(18) 0.74395(18) 0.44089(15) 0.0299(5) Uani 1 1 d . . . . .
H16A H 0.3100 0.6815 0.4181 0.036 Uiso 1 1 calc R U . . .
H16B H 0.2371 0.7858 0.3875 0.036 Uiso 1 1 calc R U . . .
C17 C 0.2456(2) 0.71036(18) 0.49268(16) 0.0312(5) Uani 1 1 d . . . . .
H17A H 0.3042 0.6713 0.5476 0.037 Uiso 1 1 calc R U . . .
H17B H 0.2266 0.7728 0.5130 0.037 Uiso 1 1 calc R U . . .
C18 C 0.13992(19) 0.64337(18) 0.43590(16) 0.0317(5) Uani 1 1 d . . . . .
H18A H 0.0910 0.6726 0.3737 0.038 Uiso 1 1 calc R U . . .
H18B H 0.0969 0.6465 0.4627 0.038 Uiso 1 1 calc R U . . .
C20 C 0.45245(17) 0.50029(15) 0.44847(13) 0.0176(4) Uani 1 1 d . . . . .
F1A F 0.0521(2) 0.8833(2) 0.0848(2) 0.0473(6) Uani 0.947(9) 1 d . . P A 1
F2A F 0.2229(2) 0.8615(2) 0.2187(2) 0.0490(7) Uani 0.947(9) 1 d . . P A 1
F3A F 0.0612(3) 0.8339(2) 0.2083(2) 0.0495(7) Uani 0.947(9) 1 d . . P A 1
F4A F 0.1135(3) 0.72238(15) 0.1431(2) 0.0498(7) Uani 0.947(9) 1 d D . P A 1
B1 B 0.1136(2) 0.8248(2) 0.16508(19) 0.0306(6) Uani 1 1 d . . . . .
O1S O 0.04634(16) 0.58859(16) 0.91156(13) 0.0549(5) Uani 1 1 d . . . . .
C1S C -0.0435(2) 0.62959(19) 0.88057(16) 0.0334(5) Uani 1 1 d . . . . .
C2S C -0.0831(2) 0.6542(2) 0.93786(18) 0.0476(7) Uani 1 1 d . . . . .
H2S1 H -0.0352 0.6181 0.9963 0.071 Uiso 1 1 calc R U . . .
H2S2 H -0.1620 0.6316 0.9067 0.071 Uiso 1 1 calc R U . . .
H2S3 H -0.0781 0.7290 0.9485 0.071 Uiso 1 1 calc R U . . .
C3S C -0.1180(2) 0.6631(3) 0.78420(18) 0.0525(8) Uani 1 1 d . . . . .
H3S1 H -0.0757 0.6604 0.7575 0.079 Uiso 1 1 calc R U . . .
H3S2 H -0.1439 0.7341 0.7810 0.079 Uiso 1 1 calc R U . . .
H3S3 H -0.1839 0.6169 0.7503 0.079 Uiso 1 1 calc R U . . .
O2S O 0.25946(14) 0.98434(14) 0.55942(11) 0.0366(4) Uani 1 1 d D . . . .
O3S O 0.2737(2) 0.5676(2) 0.21133(14) 0.0855(9) Uani 1 1 d D . . . .
F1B F 0.075(4) 0.916(4) 0.115(3) 0.0473(6) Uani 0.053(9) 1 d . . P A 2
F3B F 0.071(6) 0.804(5) 0.206(5) 0.0495(7) Uani 0.053(9) 1 d . . P A 2
F4B F 0.062(5) 0.738(3) 0.103(4) 0.0498(7) Uani 0.053(9) 1 d . . P A 2
F2B F 0.231(5) 0.837(5) 0.242(4) 0.0490(7) Uani 0.053(9) 1 d . . P A 2
H2SA H 0.267(2) 0.969(2) 0.6083(12) 0.059 Uiso 1 1 d D U . . .
H2SB H 0.1920(11) 0.969(2) 0.5185(14) 0.059 Uiso 1 1 d D U . . .
H3SB H 0.3259(17) 0.565(2) 0.2676(8) 0.059 Uiso 1 1 d D U . . .
H3SA H 0.2261(19) 0.6195(16) 0.1946(18) 0.059 Uiso 1 1 d D U . . .

loop_
_atom_site_aniso_label
_atom_site_aniso_U_11
_atom_site_aniso_U_22
_atom_site_aniso_U_33
_atom_site_aniso_U_23
_atom_site_aniso_U_13
_atom_site_aniso_U_12
Fe1 0.02355(18) 0.01505(17) 0.02054(17) 0.00004(12) 0.01454(14) -0.00057(12)
O1 0.0274(8) 0.0177(8) 0.0179(7) 0.0021(6) 0.0125(7) -0.0016(6)
O2 0.0253(8) 0.0210(8) 0.0189(7) -0.0020(6) 0.0117(7) -0.0051(6)
N1 0.0237(9) 0.0176(9) 0.0236(10) -0.0027(7) 0.0140(8) -0.0006(7)
N2 0.0273(10) 0.0258(11) 0.0375(11) -0.0016(9) 0.0203(10) 0.0062(8)
N3 0.0307(11) 0.0285(11) 0.0331(11) -0.0021(8) 0.0220(10) 0.0015(8)
N4 0.0214(9) 0.0174(9) 0.0220(9) -0.0004(7) 0.0139(8) -0.0012(7)
N5 0.0245(9) 0.0206(10) 0.0218(9) 0.0002(7) 0.0153(8) 0.0012(7)
N6 0.0245(10) 0.0280(11) 0.0334(11) -0.0040(8) 0.0184(9) 0.0036(8)
N7 0.0282(10) 0.0241(10) 0.0312(10) -0.0026(8) 0.0181(9) 0.0022(8)
N8 0.0236(9) 0.0181(10) 0.0210(9) 0.0014(7) 0.0139(8) 0.0008(7)
C1 0.0253(12) 0.0268(13) 0.0298(12) -0.0001(10) 0.0126(11) 0.0023(9)
C2 0.0217(11) 0.0180(11) 0.0295(12) -0.0054(9) 0.0147(10) -0.0028(9)
C3 0.0234(11) 0.0212(11) 0.0232(11) -0.0061(9) 0.0153(10) -0.0047(9)
C4 0.0223(11) 0.0205(11) 0.0205(11) -0.0057(9) 0.0124(10) -0.0066(9)
C5 0.0300(13) 0.0338(13) 0.0263(12) -0.0020(10) 0.0196(11) -0.0043(10)
C6 0.0358(14) 0.0383(14) 0.0249(12) 0.0071(11) 0.0170(11) -0.0039(11)
C7 0.0338(13) 0.0278(13) 0.0301(13) 0.0092(10) 0.0158(11) 0.0050(10)
C8 0.0277(12) 0.0234(12) 0.0282(12) 0.0025(9) 0.0175(11) 0.0025(9)
C9 0.0255(12) 0.0227(12) 0.0274(12) -0.0022(9) 0.0163(10) 0.0005(9)
C10 0.0245(12) 0.0289(13) 0.0319(13) -0.0014(10) 0.0149(11) -0.0028(9)
C11 0.0324(13) 0.0263(13) 0.0286(13) -0.0069(10) 0.0143(11) -0.0090(10)
C12 0.0339(13) 0.0217(12) 0.0296(12) -0.0042(9) 0.0181(11) -0.0011(9)
C13 0.0267(12) 0.0183(11) 0.0200(11) 0.0014(9) 0.0142(10) 0.0002(9)
C14 0.0259(11) 0.0174(11) 0.0202(11) -0.0002(9) 0.0142(10) 0.0017(9)
C15 0.0275(12) 0.0237(12) 0.0240(11) 0.0020(9) 0.0170(10) 0.0042(9)
C16 0.0264(12) 0.0315(13) 0.0304(13) -0.0029(10) 0.0158(11) 0.0014(10)
C17 0.0341(13) 0.0265(13) 0.0359(14) -0.0008(10) 0.0221(12) 0.0011(10)
C18 0.0266(12) 0.0273(13) 0.0402(14) 0.0041(10) 0.0189(11) 0.0057(10)
C20 0.0228(11) 0.0147(11) 0.0192(10) -0.0013(8) 0.0144(9) 0.0037(8)
F1A 0.0362(11) 0.0505(15) 0.0494(15) 0.0122(10) 0.0218(11) -0.0072(9)
F2A 0.0315(9) 0.0527(17) 0.0523(17) -0.0120(11) 0.0186(12) -0.0112(10)
F3A 0.0623(12) 0.0464(18) 0.0633(11) -0.0156(13) 0.0501(10) -0.0144(13)
F4A 0.0429(17) 0.0344(9) 0.0590(17) -0.0161(9) 0.0224(16) -0.0007(9)
B1 0.0277(14) 0.0286(15) 0.0343(15) -0.0056(12) 0.0174(13) -0.0064(11)
O1S 0.0463(12) 0.0615(13) 0.0454(11) 0.0056(10) 0.0204(10) 0.0208(10)
C1S 0.0315(14) 0.0284(13) 0.0349(14) -0.0025(10) 0.0163(12) -0.0039(11)
C2S 0.0442(16) 0.0581(19) 0.0413(16) -0.0046(13) 0.0253(14) -0.0082(13)
C3S 0.0403(16) 0.077(2) 0.0386(16) 0.0138(14) 0.0222(14) 0.0088(14)
O2S 0.0287(9) 0.0459(11) 0.0332(10) -0.0059(8) 0.0169(8) 0.0069(8)
O3S 0.0897(19) 0.0952(19) 0.0278(11) 0.0016(12) 0.0097(12) 0.0540(15)
F1B 0.0362(11) 0.0505(15) 0.0494(15) 0.0122(10) 0.0218(11) -0.0072(9)
F3B 0.0623(12) 0.0464(18) 0.0633(11) -0.0156(13) 0.0501(10) -0.0144(13)
F4B 0.0429(17) 0.0344(9) 0.0590(17) -0.0161(9) 0.0224(16) -0.0007(9)
F2B 0.0315(9) 0.0527(17) 0.0523(17) -0.0120(11) 0.0186(12) -0.0112(10)

loop_
_atom_type_symbol
_atom_type_description
_atom_type_scat_dispersion_real
_atom_type_scat_dispersion_imag
_atom_type_scat_source
C C 0.0033 0.0016 'International Tables Vol C Tables 4.2.6.8 and 6.1.1.4'
H H 0.0000 0.0000 'International Tables Vol C Tables 4.2.6.8 and 6.1.1.4'
B B 0.0013 0.0007 'International Tables Vol C Tables 4.2.6.8 and 6.1.1.4'
F F 0.0171 0.0103 'International Tables Vol C Tables 4.2.6.8 and 6.1.1.4'
N N 0.0061 0.0033 'International Tables Vol C Tables 4.2.6.8 and 6.1.1.4'
O O 0.0106 0.0060 'International Tables Vol C Tables 4.2.6.8 and 6.1.1.4'
Fe Fe 0.3463 0.8444 'International Tables Vol C Tables 4.2.6.8 and 6.1.1.4'

loop_
_geom_angle_atom_site_label_1
_geom_angle_atom_site_label_2
_geom_angle_atom_site_label_3
_geom_angle
_geom_angle_site_symmetry_1
_geom_angle_site_symmetry_3
O2 Fe1 O1 77.31(6) . .
O2 Fe1 N5 93.03(6) . .
O1 Fe1 N5 96.37(6) . .
O2 Fe1 N4 166.62(6) . .
O1 Fe1 N4 92.16(6) . .
N5 Fe1 N4 96.35(7) . .
O2 Fe1 N1 95.21(6) . .
O1 Fe1 N1 93.55(6) . .
N5 Fe1 N1 168.29(6) . .
N4 Fe1 N1 77.02(6) . .
O2 Fe1 N8 100.07(6) . .
O1 Fe1 N8 173.23(6) . .
N5 Fe1 N8 77.45(7) . .
N4 Fe1 N8 91.28(7) . .
N1 Fe1 N8 92.90(7) . .
C20 O1 Fe1 114.13(12) . .
C20 O2 Fe1 114.94(12) 3_666 .
C2 N1 C3 104.01(17) . .
C2 N1 Fe1 143.99(14) . .
C3 N1 Fe1 111.99(13) . .
C2 N2 N3 112.21(17) . .
C2 N2 H1N2 123.9 . .
N3 N2 H1N2 123.9 . .
C3 N3 N2 101.72(17) . .
C8 N4 C4 117.86(17) . .
C8 N4 Fe1 125.90(13) . .
C4 N4 Fe1 116.09(13) . .
C15 N5 C14 103.50(17) . .
C15 N5 Fe1 144.89(15) . .
C14 N5 Fe1 111.60(13) . .
C15 N6 N7 111.31(17) . .
C15 N6 H1N6 124.3 . .
N7 N6 H1N6 124.3 . .
C14 N7 N6 102.25(17) . .
C9 N8 C13 117.31(18) . .
C9 N8 Fe1 127.03(14) . .
C13 N8 Fe1 115.62(13) . .
C2 C1 C18 114.79(19) . 3_666
C2 C1 H1A 108.6 . .
C18 C1 H1A 108.6 3_666 .
C2 C1 H1B 108.6 . .
C18 C1 H1B 108.6 3_666 .
H1A C1 H1B 107.5 . .
N1 C2 N2 107.80(19) . .
N1 C2 C1 126.34(19) . .
N2 C2 C1 125.67(19) . .
N3 C3 N1 114.25(19) . .
N3 C3 C4 125.18(19) . .
N1 C3 C4 120.52(17) . .
N4 C4 C5 122.4(2) . .
N4 C4 C3 114.25(17) . .
C5 C4 C3 123.26(19) . .
C6 C5 C4 118.6(2) . .
C6 C5 H5 120.7 . .
C4 C5 H5 120.7 . .
C7 C6 C5 119.5(2) . .
C7 C6 H6 120.3 . .
C5 C6 H6 120.3 . .
C6 C7 C8 118.8(2) . .
C6 C7 H7 120.6 . .
C8 C7 H7 120.6 . .
N4 C8 C7 122.8(2) . .
N4 C8 H8 118.6 . .
C7 C8 H8 118.6 . .
N8 C9 C10 123.1(2) . .
N8 C9 H9 118.4 . .
C10 C9 H9 118.4 . .
C9 C10 C11 118.9(2) . .
C9 C10 H10 120.5 . .
C11 C10 H10 120.5 . .
C10 C11 C12 119.1(2) . .
C10 C11 H11 120.5 . .
C12 C11 H11 120.5 . .
C13 C12 C11 118.6(2) . .
C13 C12 H12 120.7 . .
C11 C12 H12 120.7 . .
N8 C13 C12 123.0(2) . .
N8 C13 C14 114.34(18) . .
C12 C13 C14 122.69(19) . .
N7 C14 N5 114.47(18) . .
N7 C14 C13 124.55(19) . .
N5 C14 C13 120.98(18) . .
N6 C15 N5 108.46(18) . .
N6 C15 C16 124.39(19) . .
N5 C15 C16 127.14(19) . .
C15 C16 C17 113.20(19) . .
C15 C16 H16A 108.9 . .
C17 C16 H16A 108.9 . .
C15 C16 H16B 108.9 . .
C17 C16 H16B 108.9 . .
H16A C16 H16B 107.8 . .
C18 C17 C16 113.09(19) . .
C18 C17 H17A 109.0 . .
C16 C17 H17A 109.0 . .
C18 C17 H17B 109.0 . .
C16 C17 H17B 109.0 . .
H17A C17 H17B 107.8 . .
C17 C18 C1 114.10(19) . 3_666
C17 C18 H18A 108.7 . .
C1 C18 H18A 108.7 3_666 .
C17 C18 H18B 108.7 . .
C1 C18 H18B 108.7 3_666 .
H18A C18 H18B 107.6 . .
O2 C20 O1 126.40(18) 3_666 .
O2 C20 C20 117.1(2) 3_666 3_666
O1 C20 C20 116.5(2) . 3_666
F2A B1 F3A 111.3(3) . .
F2A B1 F4A 109.9(2) . .
F3A B1 F4A 109.7(2) . .
F3B B1 F1B 115(3) . .
F2A B1 F1A 108.7(2) . .
F3A B1 F1A 108.4(2) . .
F4A B1 F1A 108.9(2) . .
F3B B1 F4B 94(3) . .
F1B B1 F4B 109(2) . .
F3B B1 F2B 100(4) . .
F1B B1 F2B 110(3) . .
F4B B1 F2B 128(3) . .
O1S C1S C3S 121.7(2) . .
O1S C1S C2S 121.8(2) . .
C3S C1S C2S 116.5(2) . .
C1S C2S H2S1 109.5 . .
C1S C2S H2S2 109.5 . .
H2S1 C2S H2S2 109.5 . .
C1S C2S H2S3 109.5 . .
H2S1 C2S H2S3 109.5 . .
H2S2 C2S H2S3 109.5 . .
C1S C3S H3S1 109.5 . .
C1S C3S H3S2 109.5 . .
H3S1 C3S H3S2 109.5 . .
C1S C3S H3S3 109.5 . .
H3S1 C3S H3S3 109.5 . .
H3S2 C3S H3S3 109.5 . .
H2SA O2S H2SB 104(3) . .
H3SB O3S H3SA 114(3) . .

loop_
_geom_bond_atom_site_label_1
_geom_bond_atom_site_label_2
_geom_bond_distance
_geom_bond_site_symmetry_2
Fe1 O2 2.1204(14) .
Fe1 O1 2.1534(15) .
Fe1 N5 2.1736(17) .
Fe1 N4 2.1737(17) .
Fe1 N1 2.1764(17) .
Fe1 N8 2.1772(18) .
O1 C20 1.251(2) .
O2 C20 1.249(2) 3_666
N1 C2 1.330(3) .
N1 C3 1.366(3) .
N2 C2 1.337(3) .
N2 N3 1.351(3) .
N2 H1N2 0.8800 .
N3 C3 1.318(3) .
N4 C8 1.337(3) .
N4 C4 1.351(3) .
N5 C15 1.338(3) .
N5 C14 1.361(3) .
N6 C15 1.329(3) .
N6 N7 1.359(3) .
N6 H1N6 0.8800 .
N7 C14 1.310(3) .
N8 C9 1.342(3) .
N8 C13 1.346(3) .
C1 C2 1.486(3) .
C1 C18 1.526(3) 3_666
C1 H1A 0.9900 .
C1 H1B 0.9900 .
C3 C4 1.459(3) .
C4 C5 1.378(3) .
C5 C6 1.377(3) .
C5 H5 0.9500 .
C6 C7 1.373(3) .
C6 H6 0.9500 .
C7 C8 1.376(3) .
C7 H7 0.9500 .
C8 H8 0.9500 .
C9 C10 1.369(3) .
C9 H9 0.9500 .
C10 C11 1.379(3) .
C10 H10 0.9500 .
C11 C12 1.380(3) .
C11 H11 0.9500 .
C12 C13 1.375(3) .
C12 H12 0.9500 .
C13 C14 1.465(3) .
C15 C16 1.484(3) .
C16 C17 1.534(3) .
C16 H16A 0.9900 .
C16 H16B 0.9900 .
C17 C18 1.522(3) .
C17 H17A 0.9900 .
C17 H17B 0.9900 .
C18 C1 1.526(3) 3_666
C18 H18A 0.9900 .
C18 H18B 0.9900 .
C20 O2 1.249(2) 3_666
C20 C20 1.542(4) 3_666
F1A B1 1.401(3) .
F2A B1 1.372(4) .
F3A B1 1.379(4) .
F4A B1 1.382(3) .
B1 F3B 1.23(7) .
B1 F1B 1.38(4) .
B1 F4B 1.45(4) .
B1 F2B 1.45(6) .
O1S C1S 1.201(3) .
C1S C3S 1.482(4) .
C1S C2S 1.485(3) .
C2S H2S1 0.9800 .
C2S H2S2 0.9800 .
C2S H2S3 0.9800 .
C3S H3S1 0.9800 .
C3S H3S2 0.9800 .
C3S H3S3 0.9800 .
O2S H2SA 0.847(10) .
O2S H2SB 0.837(10) .
O3S H3SB 0.843(10) .
O3S H3SA 0.880(8) .

loop_
_geom_torsion_atom_site_label_1
_geom_torsion_atom_site_label_2
_geom_torsion_atom_site_label_3
_geom_torsion_atom_site_label_4
_geom_torsion
_geom_torsion_site_symmetry_1
_geom_torsion_site_symmetry_4
C2 N2 N3 C3 -0.2(2) . .
C15 N6 N7 C14 -0.1(2) . .
C3 N1 C2 N2 -0.9(2) . .
Fe1 N1 C2 N2 177.68(17) . .
C3 N1 C2 C1 174.3(2) . .
Fe1 N1 C2 C1 -7.1(4) . .
N3 N2 C2 N1 0.7(2) . .
N3 N2 C2 C1 -174.54(19) . .
C18 C1 C2 N1 143.6(2) 3_666 .
C18 C1 C2 N2 -42.0(3) 3_666 .
N2 N3 C3 N1 -0.4(2) . .
N2 N3 C3 C4 177.05(19) . .
C2 N1 C3 N3 0.8(2) . .
Fe1 N1 C3 N3 -178.27(14) . .
C2 N1 C3 C4 -176.74(18) . .
Fe1 N1 C3 C4 4.2(2) . .
C8 N4 C4 C5 0.0(3) . .
Fe1 N4 C4 C5 -175.84(16) . .
C8 N4 C4 C3 177.09(18) . .
Fe1 N4 C4 C3 1.2(2) . .
N3 C3 C4 N4 179.02(19) . .
N1 C3 C4 N4 -3.7(3) . .
N3 C3 C4 C5 -4.0(3) . .
N1 C3 C4 C5 173.31(19) . .
N4 C4 C5 C6 1.2(3) . .
C3 C4 C5 C6 -175.6(2) . .
C4 C5 C6 C7 -1.2(3) . .
C5 C6 C7 C8 0.0(3) . .
C4 N4 C8 C7 -1.3(3) . .
Fe1 N4 C8 C7 174.17(16) . .
C6 C7 C8 N4 1.2(3) . .
C13 N8 C9 C10 0.2(3) . .
Fe1 N8 C9 C10 177.76(16) . .
N8 C9 C10 C11 0.4(3) . .
C9 C10 C11 C12 -0.1(3) . .
C10 C11 C12 C13 -0.8(3) . .
C9 N8 C13 C12 -1.2(3) . .
Fe1 N8 C13 C12 -179.00(16) . .
C9 N8 C13 C14 178.27(17) . .
Fe1 N8 C13 C14 0.4(2) . .
C11 C12 C13 N8 1.5(3) . .
C11 C12 C13 C14 -177.9(2) . .
N6 N7 C14 N5 -0.1(2) . .
N6 N7 C14 C13 179.78(19) . .
C15 N5 C14 N7 0.3(2) . .
Fe1 N5 C14 N7 -179.16(14) . .
C15 N5 C14 C13 -179.60(18) . .
Fe1 N5 C14 C13 1.0(2) . .
N8 C13 C14 N7 179.19(19) . .
C12 C13 C14 N7 -1.4(3) . .
N8 C13 C14 N5 -1.0(3) . .
C12 C13 C14 N5 178.45(19) . .
N7 N6 C15 N5 0.3(2) . .
N7 N6 C15 C16 179.46(19) . .
C14 N5 C15 N6 -0.3(2) . .
Fe1 N5 C15 N6 178.74(17) . .
C14 N5 C15 C16 -179.5(2) . .
Fe1 N5 C15 C16 -0.4(4) . .
N6 C15 C16 C17 -53.9(3) . .
N5 C15 C16 C17 125.0(2) . .
C15 C16 C17 C18 -177.36(19) . .
C16 C17 C18 C1 79.7(3) . 3_666
Fe1 O1 C20 O2 178.93(15) . 3_666
Fe1 O1 C20 C20 -1.3(2) . 3_666
